data_2206504
loop_
_publ_author_name
'Yong-Shu Li'
'Wei-Ke Su'

_publ_section_title
;
 4-Methylphenyl benzyl sulfone
;
_journal_coeditor_code OB6530
_journal_issue 8
_journal_name_full 'Acta Crystallographica Section E'
_journal_page_first o2450
_journal_page_last o2451
_journal_paper_doi 10.1107/S1600536805021434
_journal_volume 61
_journal_year 2005
_chemical_formula_iupac 'C14 H14 O2 S'
_chemical_formula_moiety 'C14 H14 O2 S'
_chemical_formula_sum 'C14 H14 O2 S'
_chemical_formula_weight 246.31
_chemical_name_systematic
;
4-Methylphenyl benzyl sulfone
;
_space_group_IT_number 19
_symmetry_cell_setting orthorhombic
_symmetry_space_group_name_Hall 'P 2ac 2ab'
_symmetry_space_group_name_H-M 'P 21 21 21'
_atom_sites_solution_hydrogens geom
_atom_sites_solution_primary direct
_atom_sites_solution_secondary difmap
_audit_creation_method SHELXL-97
_cell_angle_alpha 90.00
_cell_angle_beta 90.00
_cell_angle_gamma 90.00
_cell_formula_units_Z 4
_cell_length_a 5.7135(5)
_cell_length_b 12.6191(10)
_cell_length_c 17.1549(14)
_cell_measurement_reflns_used 3217
_cell_measurement_temperature 298(2)
_cell_measurement_theta_max 25.02
_cell_measurement_theta_min 2.37
_cell_volume 1236.86(18)
_computing_cell_refinement 'SAINT (Bruker, 2002)'
_computing_data_collection 'SMART (Bruker, 2002)'
_computing_data_reduction SAINT
_computing_molecular_graphics 'SHELXTL (Bruker, 2002)'
_computing_publication_material SHELXL97
_computing_structure_refinement 'SHELXL97 (Sheldrick, 1997)'
_computing_structure_solution 'SHELXS97 (Sheldrick, 1997)'
_diffrn_ambient_temperature 298(2)
_diffrn_measured_fraction_theta_full 0.998
_diffrn_measured_fraction_theta_max 0.998
_diffrn_measurement_device_type 'Bruker SMART APEX area-detector'
_diffrn_measurement_method '\f and \w'
_diffrn_radiation_monochromator graphite
_diffrn_radiation_source 'fine-focus sealed tube'
_diffrn_radiation_type MoK\a
_diffrn_radiation_wavelength 0.71073
_diffrn_reflns_av_R_equivalents 0.0206
_diffrn_reflns_av_sigmaI/netI 0.0255
_diffrn_reflns_limit_h_max 4
_diffrn_reflns_limit_h_min -6
_diffrn_reflns_limit_k_max 15
_diffrn_reflns_limit_k_min -14
_diffrn_reflns_limit_l_max 20
_diffrn_reflns_limit_l_min -20
_diffrn_reflns_number 6597
_diffrn_reflns_theta_full 25.23
_diffrn_reflns_theta_max 25.23
_diffrn_reflns_theta_min 2.00
_diffrn_standards_decay_% 0
_diffrn_standards_interval_time 0
_diffrn_standards_number 0
_exptl_absorpt_coefficient_mu 0.248
_exptl_absorpt_correction_T_max 0.953
_exptl_absorpt_correction_T_min 0.938
_exptl_absorpt_correction_type multi-scan
_exptl_absorpt_process_details '(SADABS; Bruker, 2002)'
_exptl_crystal_colour Colorless
_exptl_crystal_density_diffrn 1.323
_exptl_crystal_density_method 'not measured'
_exptl_crystal_description Block
_exptl_crystal_F_000 520
_exptl_crystal_size_max 0.26
_exptl_crystal_size_mid 0.24
_exptl_crystal_size_min 0.16
_refine_diff_density_max 0.212
_refine_diff_density_min -0.152
_refine_ls_abs_structure_details 'Flack (1983), 903 Friedel pairs'
_refine_ls_abs_structure_Flack 0.08(8)
_refine_ls_extinction_method none
_refine_ls_goodness_of_fit_ref 1.063
_refine_ls_hydrogen_treatment constr
_refine_ls_matrix_type full
_refine_ls_number_parameters 155
_refine_ls_number_reflns 2225
_refine_ls_number_restraints 0
_refine_ls_restrained_S_all 1.063
_refine_ls_R_factor_all 0.0348
_refine_ls_R_factor_gt 0.0332
_refine_ls_shift/su_max 0.016
_refine_ls_shift/su_mean 0.000
_refine_ls_structure_factor_coef Fsqd
_refine_ls_weighting_details 'w = 1/[\s^2^(Fo^2^)+(0.047P)^2^+0.2051P] where P = (Fo^2^+2Fc^2^)/3'
_refine_ls_weighting_scheme calc
_refine_ls_wR_factor_gt 0.0847
_refine_ls_wR_factor_ref 0.0857
_reflns_number_gt 2140
_reflns_number_total 2225
_reflns_threshold_expression I>2\s(I)
_cod_data_source_file ob6530.cif
_cod_data_source_block I
_cod_depositor_comments
;
The following automatic conversions were performed:
'_symmetry_cell_setting' value 'Orthorhombic' changed to 'orthorhombic'
according to '/home/saulius/struct/CIF-dictionaries/cif_core.dic'
dictionary named 'cif_core.dic' version 2.4.1 from 2010-06-29.

Automatic conversion script
Id: cif_fix_enum 1527 2010-12-29 10:47:43Z saulius 

The following automatic conversions were performed:

'_symmetry_cell_setting' value 'Orthorhombic' changed to
'orthorhombic' according to
/home/saulius/struct/CIF-dictionaries/cif_core.dic dictionary named
'cif_core.dic' version 2.4.1 from 2010-06-29.

Automatic conversion script
Id: cif_fix_values 1715 2011-07-08 13:25:40Z adriana 
;
_cod_original_cell_volume 1236.85(18)
_cod_database_code 2206504
_cod_database_fobs_code 2206504

loop_
_symmetry_equiv_pos_as_xyz
'x, y, z'
'-x+1/2, -y, z+1/2'
'-x, y+1/2, -z+1/2'
'x+1/2, -y+1/2, -z'

loop_
_atom_site_label
_atom_site_fract_x
_atom_site_fract_y
_atom_site_fract_z
_atom_site_U_iso_or_equiv
_atom_site_adp_type
_atom_site_calc_flag
_atom_site_refinement_flags
_atom_site_occupancy
_atom_site_type_symbol
S1 0.13500(9) 0.41645(4) 0.09205(3) 0.03990(16) Uani d . 1 S
O1 0.1942(3) 0.45241(13) 0.16830(8) 0.0596(5) Uani d . 1 O
O2 -0.1037(3) 0.38741(13) 0.07654(10) 0.0589(4) Uani d . 1 O
C1 0.4770(6) 0.7298(2) -0.14859(18) 0.0797(9) Uani d . 1 C
H1A 0.4070 0.7139 -0.1981 0.120 Uiso calc R 1 H
H1B 0.6438 0.7218 -0.1523 0.120 Uiso calc R 1 H
H1C 0.4402 0.8014 -0.1342 0.120 Uiso calc R 1 H
C2 0.3835(4) 0.65519(16) -0.08789(13) 0.0495(5) Uani d . 1 C
C3 0.1799(4) 0.59898(18) -0.09930(14) 0.0548(6) Uani d . 1 C
H3 0.0952 0.6095 -0.1449 0.066 Uiso calc R 1 H
C4 0.0979(4) 0.52747(17) -0.04489(14) 0.0492(6) Uani d . 1 C
H4 -0.0390 0.4896 -0.0541 0.059 Uiso calc R 1 H
C5 0.2223(4) 0.51299(16) 0.02354(12) 0.0386(5) Uani d . 1 C
C6 0.4268(4) 0.56914(18) 0.03654(13) 0.0482(5) Uani d . 1 C
H6 0.5112 0.5591 0.0823 0.058 Uiso calc R 1 H
C7 0.5042(4) 0.63986(19) -0.01867(14) 0.0514(6) Uani d . 1 C
H7 0.6403 0.6782 -0.0094 0.062 Uiso calc R 1 H
C8 0.3203(4) 0.30688(16) 0.06840(12) 0.0401(5) Uani d . 1 C
H8A 0.2706 0.2770 0.0190 0.048 Uiso calc R 1 H
H8B 0.4795 0.3322 0.0621 0.048 Uiso calc R 1 H
C9 0.3170(4) 0.22157(16) 0.12934(11) 0.0372(5) Uani d . 1 C
C10 0.1324(4) 0.15123(17) 0.13581(11) 0.0431(5) Uani d . 1 C
H10 0.0045 0.1574 0.1026 0.052 Uiso calc R 1 H
C11 0.1366(4) 0.07162(17) 0.19149(12) 0.0475(5) Uani d . 1 C
H11 0.0108 0.0252 0.1960 0.057 Uiso calc R 1 H
C12 0.3262(5) 0.06126(18) 0.23996(12) 0.0503(6) Uani d . 1 C
H12 0.3301 0.0071 0.2767 0.060 Uiso calc R 1 H
C13 0.5108(5) 0.1310(2) 0.23426(14) 0.0544(6) Uani d . 1 C
H13 0.6397 0.1237 0.2669 0.065 Uiso calc R 1 H
C14 0.5043(4) 0.21169(18) 0.17992(14) 0.0468(5) Uani d . 1 C
H14 0.6272 0.2599 0.1773 0.056 Uiso calc R 1 H

loop_
_atom_site_aniso_label
_atom_site_aniso_U_11
_atom_site_aniso_U_22
_atom_site_aniso_U_33
_atom_site_aniso_U_12
_atom_site_aniso_U_13
_atom_site_aniso_U_23
S1 0.0357(3) 0.0400(3) 0.0440(3) -0.0010(2) 0.0070(2) -0.0035(2)
O1 0.0770(13) 0.0566(9) 0.0452(8) -0.0027(9) 0.0126(8) -0.0115(7)
O2 0.0341(8) 0.0599(9) 0.0829(12) -0.0037(7) 0.0069(8) 0.0113(8)
C1 0.091(2) 0.0661(18) 0.082(2) -0.0108(17) -0.0061(18) 0.0290(16)
C2 0.0551(14) 0.0382(10) 0.0553(13) 0.0051(11) 0.0034(13) 0.0028(10)
C3 0.0585(14) 0.0510(13) 0.0550(12) 0.0024(11) -0.0145(12) 0.0055(11)
C4 0.0422(12) 0.0433(12) 0.0622(14) -0.0060(10) -0.0119(11) -0.0019(11)
C5 0.0360(11) 0.0361(10) 0.0438(11) 0.0004(8) 0.0020(9) -0.0045(9)
C6 0.0453(13) 0.0515(13) 0.0477(11) -0.0069(11) -0.0095(10) -0.0014(11)
C7 0.0444(13) 0.0463(13) 0.0634(14) -0.0132(10) -0.0019(11) 0.0016(11)
C8 0.0382(11) 0.0432(11) 0.0389(10) 0.0020(9) 0.0087(9) -0.0013(8)
C9 0.0333(11) 0.0391(10) 0.0392(10) 0.0018(9) 0.0062(9) -0.0042(8)
C10 0.0394(11) 0.0497(12) 0.0403(10) -0.0024(11) -0.0026(10) -0.0032(9)
C11 0.0483(13) 0.0459(11) 0.0481(11) -0.0087(12) 0.0043(11) -0.0018(10)
C12 0.0616(15) 0.0452(12) 0.0442(11) 0.0015(12) 0.0010(11) 0.0044(10)
C13 0.0468(13) 0.0624(15) 0.0540(13) 0.0031(12) -0.0096(12) 0.0067(12)
C14 0.0342(12) 0.0492(12) 0.0571(13) -0.0043(10) -0.0022(10) 0.0027(11)

loop_
_atom_type_symbol
_atom_type_description
_atom_type_scat_dispersion_real
_atom_type_scat_dispersion_imag
_atom_type_scat_source
C C 0.0033 0.0016 'International Tables Vol C Tables 4.2.6.8 and 6.1.1.4'
H H 0.0000 0.0000 'International Tables Vol C Tables 4.2.6.8 and 6.1.1.4'
O O 0.0106 0.0060 'International Tables Vol C Tables 4.2.6.8 and 6.1.1.4'
S S 0.1246 0.1234 'International Tables Vol C Tables 4.2.6.8 and 6.1.1.4'

loop_
_geom_angle_atom_site_label_1
_geom_angle_atom_site_label_2
_geom_angle_atom_site_label_3
_geom_angle
_geom_angle_publ_flag
O1 S1 O2 118.45(11) yes
O1 S1 C5 108.93(10) ?
O2 S1 C5 108.73(10) ?
O1 S1 C8 108.29(10) ?
O2 S1 C8 108.83(11) ?
C5 S1 C8 102.43(9) ?
C2 C1 H1A 109.5 ?
C2 C1 H1B 109.5 ?
H1A C1 H1B 109.5 ?
C2 C1 H1C 109.5 ?
H1A C1 H1C 109.5 ?
H1B C1 H1C 109.5 ?
C3 C2 C7 118.0(2) ?
C3 C2 C1 121.7(2) ?
C7 C2 C1 120.3(2) ?
C2 C3 C4 121.8(2) ?
C2 C3 H3 119.1 ?
C4 C3 H3 119.1 ?
C3 C4 C5 119.0(2) ?
C3 C4 H4 120.5 ?
C5 C4 H4 120.5 ?
C6 C5 C4 120.2(2) ?
C6 C5 S1 118.99(17) ?
C4 C5 S1 120.70(16) ?
C7 C6 C5 119.5(2) ?
C7 C6 H6 120.2 ?
C5 C6 H6 120.2 ?
C6 C7 C2 121.4(2) ?
C6 C7 H7 119.3 ?
C2 C7 H7 119.3 ?
C9 C8 S1 112.91(14) ?
C9 C8 H8A 109.0 ?
S1 C8 H8A 109.0 ?
C9 C8 H8B 109.0 ?
S1 C8 H8B 109.0 ?
H8A C8 H8B 107.8 ?
C10 C9 C14 118.81(19) ?
C10 C9 C8 121.72(19) ?
C14 C9 C8 119.47(19) ?
C9 C10 C11 120.5(2) ?
C9 C10 H10 119.8 ?
C11 C10 H10 119.8 ?
C12 C11 C10 120.0(2) ?
C12 C11 H11 120.0 ?
C10 C11 H11 120.0 ?
C11 C12 C13 120.1(2) ?
C11 C12 H12 120.0 ?
C13 C12 H12 120.0 ?
C12 C13 C14 119.9(2) ?
C12 C13 H13 120.0 ?
C14 C13 H13 120.0 ?
C13 C14 C9 120.7(2) ?
C13 C14 H14 119.7 ?
C9 C14 H14 119.7 ?

loop_
_geom_bond_atom_site_label_1
_geom_bond_atom_site_label_2
_geom_bond_distance
_geom_bond_publ_flag
S1 O1 1.4252(16) yes
S1 O2 1.4370(17) yes
S1 C5 1.765(2) yes
S1 C8 1.788(2) yes
C1 C2 1.502(3) ?
C1 H1A 0.9600 ?
C1 H1B 0.9600 ?
C1 H1C 0.9600 ?
C2 C3 1.376(3) ?
C2 C7 1.387(3) ?
C3 C4 1.380(3) ?
C3 H3 0.9300 ?
C4 C5 1.385(3) ?
C4 H4 0.9300 ?
C5 C6 1.384(3) ?
C6 C7 1.374(3) ?
C6 H6 0.9300 ?
C7 H7 0.9300 ?
C8 C9 1.501(3) ?
C8 H8A 0.9700 ?
C8 H8B 0.9700 ?
C9 C10 1.383(3) ?
C9 C14 1.383(3) ?
C10 C11 1.386(3) ?
C10 H10 0.9300 ?
C11 C12 1.372(3) ?
C11 H11 0.9300 ?
C12 C13 1.377(4) ?
C12 H12 0.9300 ?
C13 C14 1.381(3) ?
C13 H13 0.9300 ?
C14 H14 0.9300 ?

loop_
_geom_hbond_atom_site_label_D
_geom_hbond_atom_site_label_H
_geom_hbond_atom_site_label_A
_geom_hbond_site_symmetry_A
_geom_hbond_distance_DH
_geom_hbond_distance_HA
_geom_hbond_distance_DA
_geom_hbond_angle_DHA
C8 H8B O2 1_655 0.97 2.49 3.447(3) 168

loop_
_geom_torsion_atom_site_label_1
_geom_torsion_atom_site_label_2
_geom_torsion_atom_site_label_3
_geom_torsion_atom_site_label_4
_geom_torsion
_geom_torsion_publ_flag
C7 C2 C3 C4 -1.3(3) ?
C1 C2 C3 C4 177.6(2) ?
C2 C3 C4 C5 0.9(3) ?
C3 C4 C5 C6 -0.5(3) ?
C3 C4 C5 S1 -175.92(18) ?
O1 S1 C5 C6 36.1(2) ?
O2 S1 C5 C6 166.53(17) ?
C8 S1 C5 C6 -78.41(18) ?
O1 S1 C5 C4 -148.35(18) ?
O2 S1 C5 C4 -18.0(2) ?
C8 S1 C5 C4 97.11(19) ?
C4 C5 C6 C7 0.5(3) ?
S1 C5 C6 C7 176.03(19) ?
C5 C6 C7 C2 -0.9(3) ?
C3 C2 C7 C6 1.3(3) ?
C1 C2 C7 C6 -177.6(2) ?
O1 S1 C8 C9 52.69(18) yes
O2 S1 C8 C9 -77.32(17) yes
C5 S1 C8 C9 167.69(15) yes
S1 C8 C9 C10 76.8(2) ?
S1 C8 C9 C14 -104.0(2) ?
C14 C9 C10 C11 -0.7(3) ?
C8 C9 C10 C11 178.47(19) ?
C9 C10 C11 C12 -0.9(3) ?
C10 C11 C12 C13 1.1(3) ?
C11 C12 C13 C14 0.3(4) ?
C12 C13 C14 C9 -1.9(4) ?
C10 C9 C14 C13 2.1(3) ?
C8 C9 C14 C13 -177.1(2) ?

loop_
_cod_related_entry_id
_cod_related_entry_database
_cod_related_entry_code
1 ChemSpider 190028
